data_4325245
loop_
_publ_author_name
'Ren\'e T. Boer\'e'
'Tracey L. Roemmele'
'Xin Yu'

_publ_contact_author_address
;
Department of Chemistry and Biochemistry
University of Lethbridge
Lethbridge, AB Canada
T1K 3M4
;
_publ_contact_author_email boere@uleth.ca
_publ_contact_author_fax +1-403-329-2057
_publ_contact_author_name 'R.T. Boer\'e'
_publ_contact_author_phone +1-403-329-2045
_publ_section_title
;
 Unsymmetrical 1\l3-1,2,4,6-Thiatriazinyls with Aryl and Trifluoromethyl
 Substituents: Synthesis, Crystal Structures, EPR Spectroscopy, and
 Voltammetry
;
_journal_name_full 'Inorganic Chemistry'
_journal_page_first 5123
_journal_page_last 5136
_journal_paper_doi 10.1021/ic2003996
_journal_volume 50
_journal_year 2011
_chemical_formula_moiety 'C9 H8 F3 N3'
_chemical_formula_sum 'C9 H8 F3 N3'
_chemical_formula_weight 215.18
_chemical_melting_point 314
_chemical_name_common 'CF3 Imidoyl Amidine'
_chemical_name_systematic
; 
 trifluoromethylimidoyl benzamidine 
;
_space_group_IT_number 14
_symmetry_cell_setting monoclinic
_symmetry_Int_Tables_number 14
_symmetry_space_group_name_Hall '-P 2yn'
_symmetry_space_group_name_H-M 'P 1 21/n 1'
_atom_sites_solution_hydrogens geom
_atom_sites_solution_primary direct
_atom_sites_solution_secondary difmap
_audit_creation_method SHELXL-97
_cell_angle_alpha 90.00
_cell_angle_beta 101.503(2)
_cell_angle_gamma 90.00
_cell_formula_units_Z 8
_cell_length_a 8.8135(17)
_cell_length_b 16.356(3)
_cell_length_c 14.069(3)
_cell_measurement_reflns_used 8305
_cell_measurement_temperature 173(2)
_cell_measurement_theta_max 25.52
_cell_measurement_theta_min 2.81
_cell_volume 1987.4(7)
_computing_cell_refinement 'SAINT-Plus (Bruker, 2006)'
_computing_data_collection 'APEX2 (Bruker, 2006)'
_computing_data_reduction SAINT-Plus
_computing_molecular_graphics 'Mercury (Macrae <i>et al.</i>, 2006)'
_computing_publication_material 'publCIF (Westrip, 2007)'
_computing_structure_refinement 'SHELXTL (Sheldrick, 2008)'
_computing_structure_solution 'SHELXS (Sheldrick, 2008)'
_diffrn_ambient_temperature 173(2)
_diffrn_measured_fraction_theta_full 1.000
_diffrn_measured_fraction_theta_max 0.999
_diffrn_measurement_device_type
;
Bruker ApexII CCD area-detector diffractometer
;
_diffrn_measurement_method 'phi and omega scans'
_diffrn_radiation_monochromator graphite
_diffrn_radiation_probe x-ray
_diffrn_radiation_type MoK\a
_diffrn_radiation_wavelength 0.71073
_diffrn_reflns_av_R_equivalents 0.0261
_diffrn_reflns_av_sigmaI/netI 0.0168
_diffrn_reflns_limit_h_max 11
_diffrn_reflns_limit_h_min -11
_diffrn_reflns_limit_k_max 21
_diffrn_reflns_limit_k_min -21
_diffrn_reflns_limit_l_max 18
_diffrn_reflns_limit_l_min -18
_diffrn_reflns_number 28147
_diffrn_reflns_theta_full 25.25
_diffrn_reflns_theta_max 27.42
_diffrn_reflns_theta_min 1.93
_diffrn_source 'fine-focus sealed tube'
_diffrn_source_type 'Bruker D8'
_exptl_absorpt_coefficient_mu 0.130
_exptl_absorpt_correction_T_max 0.9851
_exptl_absorpt_correction_T_min 0.9499
_exptl_absorpt_correction_type multi-scan
_exptl_absorpt_process_details
; 
SADABS (Bruker, 2006)
;
_exptl_crystal_colour colourless
_exptl_crystal_density_diffrn 1.438
_exptl_crystal_description prism
_exptl_crystal_F_000 880
_exptl_crystal_size_max 0.401
_exptl_crystal_size_mid 0.208
_exptl_crystal_size_min 0.116
_refine_diff_density_max 0.182
_refine_diff_density_min -0.207
_refine_diff_density_rms 0.032
_refine_ls_goodness_of_fit_ref 1.041
_refine_ls_hydrogen_treatment mixed
_refine_ls_matrix_type full
_refine_ls_number_parameters 345
_refine_ls_number_reflns 4532
_refine_ls_number_restraints 138
_refine_ls_restrained_S_all 1.070
_refine_ls_R_factor_all 0.0496
_refine_ls_R_factor_gt 0.0370
_refine_ls_shift/su_max 0.000
_refine_ls_shift/su_mean 0.000
_refine_ls_structure_factor_coef Fsqd
_refine_ls_weighting_details 'calc w=1/[\s^2^(Fo^2^)+(0.0389P)^2^+0.4643P] where P=(Fo^2^+2Fc^2^)/3'
_refine_ls_weighting_scheme calc
_refine_ls_wR_factor_gt 0.0859
_refine_ls_wR_factor_ref 0.0934
_reflns_number_gt 3587
_reflns_number_total 4532
_reflns_threshold_expression >2sigma(I)
_cod_data_source_file ic2003996_si_001_03.cif
_cod_data_source_block 2c_C6H5C(NH2)NC(NH)CF3
_cod_original_cell_volume 1987.3(7)
_cod_original_sg_symbol_Hall -P2yn
_cod_database_code 4325245

loop_
_symmetry_equiv_pos_as_xyz
'x, y, z'
'-x+1/2, y+1/2, -z+1/2'
'-x, -y, -z'
'x-1/2, -y-1/2, z-1/2'

loop_
_atom_site_label
_atom_site_type_symbol
_atom_site_fract_x
_atom_site_fract_y
_atom_site_fract_z
_atom_site_U_iso_or_equiv
_atom_site_adp_type
_atom_site_occupancy
_atom_site_symmetry_multiplicity
_atom_site_calc_flag
_atom_site_refinement_flags
_atom_site_disorder_assembly
_atom_site_disorder_group
N1 N -0.13495(14) 0.07109(7) 0.22609(8) 0.0399(3) Uani 1 1 d D . .
H1B H -0.2047(17) 0.0956(9) 0.1788(11) 0.048 Uiso 1 1 d D . .
H1A H -0.1347(18) 0.0167(8) 0.2374(11) 0.048 Uiso 1 1 d D . .
N2 N 0.08901(12) 0.08558(6) 0.34819(7) 0.0331(2) Uani 1 1 d . . .
N3 N 0.01496(14) -0.05407(7) 0.32489(9) 0.0432(3) Uani 1 1 d D . .
H3A H 0.0510(18) -0.1027(9) 0.3497(11) 0.052 Uiso 1 1 d D . .
C1 C -0.02128(15) 0.20387(7) 0.26189(8) 0.0336(3) Uani 1 1 d . . .
C2 C -0.15668(17) 0.24985(8) 0.24675(10) 0.0419(3) Uani 1 1 d . . .
H2 H -0.2527 0.2245 0.2493 0.050 Uiso 1 1 calc R . .
C3 C -0.1509(2) 0.33294(9) 0.22794(11) 0.0524(4) Uani 1 1 d . . .
H3 H -0.2432 0.3645 0.2178 0.063 Uiso 1 1 calc R . .
C4 C -0.0121(2) 0.36973(9) 0.22398(11) 0.0552(4) Uani 1 1 d . . .
H4 H -0.0092 0.4263 0.2093 0.066 Uiso 1 1 calc R . .
C5 C 0.1226(2) 0.32497(9) 0.24110(11) 0.0513(4) Uani 1 1 d . . .
H5 H 0.2185 0.3509 0.2395 0.062 Uiso 1 1 calc R . .
C6 C 0.11877(17) 0.24208(8) 0.26066(9) 0.0403(3) Uani 1 1 d . . .
H6 H 0.2121 0.2114 0.2732 0.048 Uiso 1 1 calc R . .
C7 C -0.02322(14) 0.11431(7) 0.27970(9) 0.0319(3) Uani 1 1 d . . .
C8 C 0.10111(15) 0.00338(8) 0.36629(9) 0.0352(3) Uani 1 1 d . A .
C9 C 0.2411(2) -0.01283(9) 0.44645(11) 0.0511(4) Uani 1 1 d D . .
F1 F 0.2701(9) -0.0900(3) 0.4640(5) 0.0664(14) Uani 0.54(2) 1 d PDU A 1
F2 F 0.2287(11) 0.0256(5) 0.5263(5) 0.090(3) Uani 0.54(2) 1 d PDU A 1
F3 F 0.3715(6) 0.0160(3) 0.4203(5) 0.0691(15) Uani 0.54(2) 1 d PDU A 1
F1A F 0.233(2) -0.0908(4) 0.4794(10) 0.126(3) Uani 0.46(2) 1 d PDU A 2
F2A F 0.2436(9) 0.0309(4) 0.5260(5) 0.0535(17) Uani 0.46(2) 1 d PDU A 2
F3A F 0.3702(8) -0.0017(10) 0.4206(6) 0.113(3) Uani 0.46(2) 1 d PDU A 2
N4 N 0.60381(14) 0.28776(7) 0.00170(8) 0.0369(3) Uani 1 1 d D . .
H4A H 0.5164(16) 0.2970(9) 0.0219(11) 0.044 Uiso 1 1 d D . .
H4B H 0.6329(17) 0.3225(9) -0.0417(10) 0.044 Uiso 1 1 d D . .
N5 N 0.61615(12) 0.15786(6) 0.07409(8) 0.0338(2) Uani 1 1 d . . .
N6 N 0.39728(15) 0.23422(8) 0.09890(10) 0.0518(3) Uani 1 1 d D . .
H6A H 0.3059(17) 0.2234(11) 0.1183(12) 0.062 Uiso 1 1 d D . .
C11 C 0.81535(15) 0.19830(8) -0.00984(9) 0.0339(3) Uani 1 1 d . . .
C12 C 0.91511(16) 0.26065(9) -0.02568(10) 0.0421(3) Uani 1 1 d . . .
H12 H 0.8936 0.3157 -0.0112 0.051 Uiso 1 1 calc R . .
C13 C 1.04525(18) 0.24247(10) -0.06244(12) 0.0532(4) Uani 1 1 d . . .
H13 H 1.1129 0.2851 -0.0733 0.064 Uiso 1 1 calc R . .
C14 C 1.07755(19) 0.16283(11) -0.08353(13) 0.0568(4) Uani 1 1 d . . .
H14 H 1.1667 0.1508 -0.1094 0.068 Uiso 1 1 calc R . .
C15 C 0.98010(19) 0.10059(10) -0.06695(12) 0.0526(4) Uani 1 1 d . . .
H15 H 1.0026 0.0457 -0.0812 0.063 Uiso 1 1 calc R . .
C16 C 0.85036(16) 0.11793(8) -0.02990(10) 0.0412(3) Uani 1 1 d . . .
H16 H 0.7844 0.0748 -0.0180 0.049 Uiso 1 1 calc R . .
C17 C 0.67050(14) 0.21609(7) 0.02415(8) 0.0318(3) Uani 1 1 d . . .
C18 C 0.47736(15) 0.16857(8) 0.10167(10) 0.0381(3) Uani 1 1 d . B .
C19 C 0.4267(2) 0.08997(10) 0.14398(14) 0.0560(4) Uani 1 1 d D . .
F4 F 0.5038(5) 0.0840(3) 0.23789(19) 0.0716(11) Uani 0.611(14) 1 d PDU B 3
F5 F 0.4613(7) 0.0211(2) 0.1042(3) 0.0771(12) Uani 0.611(14) 1 d PDU B 3
F6 F 0.2796(6) 0.0883(5) 0.1469(7) 0.0765(17) Uani 0.611(14) 1 d PDU B 3
F4A F 0.5180(9) 0.0610(9) 0.2128(11) 0.154(4) Uani 0.389(14) 1 d PDU B 4
F5A F 0.4055(16) 0.0380(6) 0.0657(12) 0.132(4) Uani 0.389(14) 1 d PDU B 4
F6A F 0.2844(10) 0.0945(6) 0.1620(10) 0.072(3) Uani 0.389(14) 1 d PDU B 4

loop_
_atom_site_aniso_label
_atom_site_aniso_U_11
_atom_site_aniso_U_22
_atom_site_aniso_U_33
_atom_site_aniso_U_23
_atom_site_aniso_U_13
_atom_site_aniso_U_12
N1 0.0446(6) 0.0302(6) 0.0395(6) 0.0003(5) -0.0049(5) -0.0008(5)
N2 0.0383(6) 0.0263(5) 0.0329(5) -0.0014(4) 0.0027(4) 0.0036(4)
N3 0.0515(7) 0.0272(6) 0.0485(7) 0.0006(5) 0.0044(5) 0.0002(5)
C1 0.0446(7) 0.0281(6) 0.0257(6) -0.0027(5) 0.0017(5) 0.0026(5)
C2 0.0488(8) 0.0359(7) 0.0368(7) -0.0071(5) -0.0015(6) 0.0081(6)
C3 0.0738(11) 0.0359(8) 0.0417(8) -0.0060(6) -0.0027(7) 0.0182(7)
C4 0.0946(13) 0.0265(7) 0.0409(8) -0.0015(6) 0.0049(8) 0.0021(8)
C5 0.0726(11) 0.0396(8) 0.0407(8) 0.0014(6) 0.0094(7) -0.0129(7)
C6 0.0507(8) 0.0354(7) 0.0337(7) 0.0015(5) 0.0063(6) -0.0020(6)
C7 0.0364(6) 0.0292(6) 0.0300(6) -0.0028(5) 0.0067(5) 0.0026(5)
C8 0.0412(7) 0.0278(6) 0.0358(7) -0.0017(5) 0.0060(5) 0.0053(5)
C9 0.0644(10) 0.0298(7) 0.0514(9) -0.0046(6) -0.0071(7) 0.0128(7)
F1 0.086(2) 0.0318(18) 0.068(2) 0.0001(14) -0.0154(19) 0.0243(17)
F2 0.135(6) 0.086(4) 0.039(3) -0.009(3) -0.008(3) 0.024(3)
F3 0.043(2) 0.055(2) 0.099(3) 0.0198(18) -0.0112(18) 0.0042(14)
F1A 0.163(7) 0.035(2) 0.132(6) 0.024(3) -0.089(4) -0.006(3)
F2A 0.070(3) 0.035(2) 0.042(3) -0.0052(18) -0.019(2) 0.0165(17)
F3A 0.049(3) 0.183(7) 0.098(4) -0.040(4) -0.006(3) 0.047(4)
N4 0.0451(6) 0.0291(6) 0.0363(6) 0.0062(4) 0.0077(5) 0.0032(5)
N5 0.0359(6) 0.0276(5) 0.0361(6) 0.0033(4) 0.0032(4) -0.0017(4)
N6 0.0468(7) 0.0461(7) 0.0669(9) 0.0133(6) 0.0221(6) 0.0086(6)
C11 0.0368(6) 0.0315(6) 0.0306(6) 0.0012(5) 0.0004(5) -0.0020(5)
C12 0.0453(8) 0.0359(7) 0.0435(7) -0.0024(6) 0.0049(6) -0.0077(6)
C13 0.0466(8) 0.0550(9) 0.0590(10) -0.0036(7) 0.0134(7) -0.0153(7)
C14 0.0464(8) 0.0644(11) 0.0636(10) -0.0043(8) 0.0201(8) -0.0003(7)
C15 0.0560(9) 0.0435(8) 0.0608(10) -0.0039(7) 0.0178(8) 0.0067(7)
C16 0.0450(8) 0.0331(7) 0.0449(7) 0.0003(6) 0.0079(6) -0.0007(6)
C17 0.0372(6) 0.0268(6) 0.0281(6) -0.0008(5) -0.0019(5) -0.0014(5)
C18 0.0396(7) 0.0351(7) 0.0379(7) 0.0020(5) 0.0040(5) -0.0026(5)
C19 0.0568(10) 0.0380(8) 0.0795(12) -0.0006(8) 0.0286(9) -0.0066(7)
F4 0.099(2) 0.0644(19) 0.0473(19) 0.0259(13) 0.0048(11) -0.0149(15)
F5 0.114(3) 0.0320(12) 0.103(2) -0.0029(13) 0.0643(19) -0.0103(13)
F6 0.053(3) 0.082(3) 0.099(3) 0.002(2) 0.0263(19) -0.023(2)
F4A 0.080(3) 0.101(6) 0.284(11) 0.137(7) 0.042(6) 0.010(4)
F5A 0.139(7) 0.047(4) 0.248(10) -0.064(5) 0.131(7) -0.053(4)
F6A 0.077(5) 0.041(3) 0.116(6) 0.010(3) 0.064(5) -0.003(3)

loop_
_atom_type_symbol
_atom_type_description
_atom_type_scat_dispersion_real
_atom_type_scat_dispersion_imag
_atom_type_scat_source
C C 0.0033 0.0016 'International Tables Vol C Tables 4.2.6.8 and 6.1.1.4'
H H 0.0000 0.0000 'International Tables Vol C Tables 4.2.6.8 and 6.1.1.4'
N N 0.0061 0.0033 'International Tables Vol C Tables 4.2.6.8 and 6.1.1.4'
F F 0.0171 0.0103 'International Tables Vol C Tables 4.2.6.8 and 6.1.1.4'

loop_
_exptl_crystal_face_index_h
_exptl_crystal_face_index_k
_exptl_crystal_face_index_l
_exptl_crystal_face_perp_dist
-1.00 0.00 0.00 0.1280
1.00 -1.00 0.00 0.1130
-1.00 1.00 0.00 0.1000
0.00 -1.00 0.00 0.0870
0.00 1.00 0.00 0.0840
-1.00 -1.00 -1.00 0.1620
1.00 -1.00 -1.00 0.0550
-1.00 1.00 1.00 0.0580
1.00 1.00 1.00 0.1340
-1.00 1.00 -1.00 0.1400
1.00 -1.00 1.00 0.1650
1.00 2.00 -2.00 0.0780
-1.00 -2.00 2.00 0.0980
0.00 1.00 1.00 0.1380

loop_
_geom_angle_atom_site_label_1
_geom_angle_atom_site_label_2
_geom_angle_atom_site_label_3
_geom_angle
C7 N1 H1B 120.2(10)
C7 N1 H1A 116.8(10)
H1B N1 H1A 122.9(14)
C7 N2 C8 120.27(11)
C8 N3 H3A 110.0(10)
C6 C1 C2 119.56(12)
C6 C1 C7 119.10(12)
C2 C1 C7 121.35(12)
C3 C2 C1 119.73(15)
C3 C2 H2 120.1
C1 C2 H2 120.1
C4 C3 C2 120.21(15)
C4 C3 H3 119.9
C2 C3 H3 119.9
C5 C4 C3 120.31(14)
C5 C4 H4 119.8
C3 C4 H4 119.8
C4 C5 C6 120.09(15)
C4 C5 H5 120.0
C6 C5 H5 120.0
C5 C6 C1 120.06(14)
C5 C6 H6 120.0
C1 C6 H6 120.0
N1 C7 N2 126.20(12)
N1 C7 C1 117.63(11)
N2 C7 C1 116.17(11)
N3 C8 N2 128.49(12)
N3 C8 C9 122.17(12)
N2 C8 C9 109.33(11)
F3A C9 F1 92.3(7)
F3A C9 F2 114.1(6)
F1 C9 F2 110.4(4)
F3A C9 F2A 107.4(5)
F1 C9 F2A 113.2(4)
F2 C9 F2A 6.9(8)
F3A C9 F3 12.1(7)
F1 C9 F3 104.1(4)
F2 C9 F3 106.6(5)
F2A C9 F3 99.7(5)
F3A C9 F1A 109.8(5)
F1 C9 F1A 18.1(9)
F2 C9 F1A 98.0(7)
F2A C9 F1A 102.2(6)
F3 C9 F1A 121.3(8)
F3A C9 C8 113.7(5)
F1 C9 C8 114.2(4)
F2 C9 C8 111.0(4)
F2A C9 C8 114.0(3)
F3 C9 C8 110.1(3)
F1A C9 C8 109.1(5)
C17 N4 H4A 116.7(10)
C17 N4 H4B 123.0(10)
H4A N4 H4B 119.3(14)
C17 N5 C18 119.73(11)
C18 N6 H6A 109.8(11)
C16 C11 C12 119.10(13)
C16 C11 C17 119.47(11)
C12 C11 C17 121.39(12)
C13 C12 C11 120.00(14)
C13 C12 H12 120.0
C11 C12 H12 120.0
C14 C13 C12 120.43(14)
C14 C13 H13 119.8
C12 C13 H13 119.8
C13 C14 C15 119.88(15)
C13 C14 H14 120.1
C15 C14 H14 120.1
C16 C15 C14 120.20(15)
C16 C15 H15 119.9
C14 C15 H15 119.9
C15 C16 C11 120.37(13)
C15 C16 H16 119.8
C11 C16 H16 119.8
N4 C17 N5 124.93(12)
N4 C17 C11 117.96(11)
N5 C17 C11 117.10(11)
N6 C18 N5 128.15(12)
N6 C18 C19 121.17(13)
N5 C18 C19 110.61(12)
F4A C19 F6 117.8(7)
F4A C19 F5 80.5(8)
F6 C19 F5 108.0(4)
F4A C19 F6A 111.5(7)
F6 C19 F6A 10.0(10)
F5 C19 F6A 115.7(6)
F4A C19 F4 23.6(9)
F6 C19 F4 105.9(4)
F5 C19 F4 103.7(3)
F6A C19 F4 97.2(7)
F4A C19 F5A 111.0(5)
F6 C19 F5A 92.0(6)
F5 C19 F5A 30.5(7)
F6A C19 F5A 101.8(6)
F4 C19 F5A 134.0(8)
F4A C19 C18 116.0(4)
F6 C19 C18 113.6(4)
F5 C19 C18 116.4(2)
F6A C19 C18 112.9(4)
F4 C19 C18 108.2(2)
F5A C19 C18 102.3(6)

loop_
_geom_bond_atom_site_label_1
_geom_bond_atom_site_label_2
_geom_bond_distance
N1 C7 1.3199(17)
N1 H1B 0.905(13)
N1 H1A 0.904(13)
N2 C7 1.3220(16)
N2 C8 1.3685(16)
N3 C8 1.2737(17)
N3 H3A 0.900(13)
C1 C6 1.3867(19)
C1 C2 1.3905(18)
C1 C7 1.4868(17)
C2 C3 1.387(2)
C2 H2 0.9500
C3 C4 1.375(3)
C3 H3 0.9500
C4 C5 1.375(2)
C4 H4 0.9500
C5 C6 1.385(2)
C5 H5 0.9500
C6 H6 0.9500
C8 C9 1.520(2)
C9 F3A 1.274(8)
C9 F1 1.302(5)
C9 F2 1.311(6)
C9 F2A 1.324(6)
C9 F3 1.359(5)
C9 F1A 1.363(8)
N4 C17 1.3211(16)
N4 H4A 0.886(13)
N4 H4B 0.908(13)
N5 C17 1.3284(16)
N5 C18 1.3663(17)
N6 C18 1.2812(18)
N6 H6A 0.917(14)
C11 C16 1.3920(19)
C11 C12 1.3931(18)
C11 C17 1.4787(18)
C12 C13 1.381(2)
C12 H12 0.9500
C13 C14 1.378(2)
C13 H13 0.9500
C14 C15 1.381(2)
C14 H14 0.9500
C15 C16 1.377(2)
C15 H15 0.9500
C16 H16 0.9500
C18 C19 1.520(2)
C19 F4A 1.224(8)
C19 F6 1.306(5)
C19 F5 1.320(4)
C19 F6A 1.331(8)
C19 F4 1.363(3)
C19 F5A 1.374(9)

loop_
_geom_hbond_atom_site_label_D
_geom_hbond_atom_site_label_H
_geom_hbond_atom_site_label_A
_geom_hbond_distance_DH
_geom_hbond_distance_HA
_geom_hbond_distance_DA
_geom_hbond_angle_DHA
_geom_hbond_site_symmetry_A
N1 H1B N5 0.905(13) 2.184(13) 3.0868(16) 175.1(14) 1_455
N1 H1A N3 0.904(13) 1.986(15) 2.6712(17) 131.4(13) .
N4 H4A N6 0.886(13) 1.945(14) 2.6350(18) 133.5(13) .
N4 H4B N2 0.908(13) 2.137(14) 2.9765(15) 153.3(13) 4_665

loop_
_geom_torsion_atom_site_label_1
_geom_torsion_atom_site_label_2
_geom_torsion_atom_site_label_3
_geom_torsion_atom_site_label_4
_geom_torsion
C6 C1 C2 C3 1.77(19)
C7 C1 C2 C3 -178.39(12)
C1 C2 C3 C4 0.2(2)
C2 C3 C4 C5 -1.7(2)
C3 C4 C5 C6 1.2(2)
C4 C5 C6 C1 0.8(2)
C2 C1 C6 C5 -2.24(19)
C7 C1 C6 C5 177.91(12)
C8 N2 C7 N1 3.0(2)
C8 N2 C7 C1 -176.70(11)
C6 C1 C7 N1 -137.77(13)
C2 C1 C7 N1 42.39(17)
C6 C1 C7 N2 41.91(16)
C2 C1 C7 N2 -137.92(12)
C7 N2 C8 N3 -0.3(2)
C7 N2 C8 C9 178.80(12)
N3 C8 C9 F3A 108.5(7)
N2 C8 C9 F3A -70.7(7)
N3 C8 C9 F1 4.3(4)
N2 C8 C9 F1 -174.9(3)
N3 C8 C9 F2 -121.3(5)
N2 C8 C9 F2 59.5(5)
N3 C8 C9 F2A -128.0(4)
N2 C8 C9 F2A 52.9(5)
N3 C8 C9 F3 120.9(3)
N2 C8 C9 F3 -58.2(3)
N3 C8 C9 F1A -14.4(9)
N2 C8 C9 F1A 166.4(9)
C16 C11 C12 C13 1.1(2)
C17 C11 C12 C13 -176.48(13)
C11 C12 C13 C14 -0.1(2)
C12 C13 C14 C15 -0.6(3)
C13 C14 C15 C16 0.3(3)
C14 C15 C16 C11 0.7(2)
C12 C11 C16 C15 -1.4(2)
C17 C11 C16 C15 176.23(13)
C18 N5 C17 N4 3.48(19)
C18 N5 C17 C11 -175.55(11)
C16 C11 C17 N4 -149.83(12)
C12 C11 C17 N4 27.77(17)
C16 C11 C17 N5 29.27(17)
C12 C11 C17 N5 -153.13(12)
C17 N5 C18 N6 -11.6(2)
C17 N5 C18 C19 171.40(12)
N6 C18 C19 F4A -120.6(10)
N5 C18 C19 F4A 56.6(10)
N6 C18 C19 F6 20.7(5)
N5 C18 C19 F6 -162.1(5)
N6 C18 C19 F5 147.2(3)
N5 C18 C19 F5 -35.6(4)
N6 C18 C19 F6A 9.8(7)
N5 C18 C19 F6A -173.0(7)
N6 C18 C19 F4 -96.6(3)
N5 C18 C19 F4 80.6(2)
N6 C18 C19 F5A 118.4(7)
N5 C18 C19 F5A -64.4(7)
